data_1100083
loop_
_publ_author_name
'Bats, J. W.'
'Fuess, H.'
'Elerman, Y.'

_publ_section_title
;
 Deformation density in magnesium sulfite hexahydrate
;
_journal_issue 6
_journal_name_full 'Acta Crystallographica B (39,1983-)'
_journal_page_first 552
_journal_page_last 557
_journal_paper_doi 10.1107/S0108768186097719
_journal_volume 42
_journal_year 1986
_chemical_formula_structural 'Mg S O3 (H2 O)6'
_chemical_formula_sum 'H12 Mg O9 S'
_chemical_name_systematic 'Magnesium sulfite hexahydrate'
_space_group_IT_number 146
_symmetry_cell_setting trigonal
_symmetry_space_group_name_Hall 'P 3*'
_symmetry_space_group_name_H-M 'R 3 :R'
_cell_angle_alpha 96.25(2)
_cell_angle_beta 96.25(2)
_cell_angle_gamma 96.25(2)
_cell_formula_units_Z 1
_cell_length_a 5.911(1)
_cell_length_b 5.911(1)
_cell_length_c 5.911(1)
_cell_volume 202.6
_exptl_crystal_density_meas 1.74(0)
_refine_ls_R_factor_all 0.017
_cod_original_sg_symbol_H-M 'R 3 R'
_cod_database_code 1100083

loop_
_symmetry_equiv_pos_as_xyz
x,y,z
y,z,x
z,x,y

loop_
_atom_site_label
_atom_site_type_symbol
_atom_site_symmetry_multiplicity
_atom_site_Wyckoff_symbol
_atom_site_fract_x
_atom_site_fract_y
_atom_site_fract_z
_atom_site_occupancy
_atom_site_attached_hydrogens
_atom_site_calc_flag
Mg1 Mg2+ 1 a 0. 0. 0. 1. 0 d
S1 S4+ 1 a -0.50312(2) -0.50312(2) -0.50312(2) 1. 0 d
O1 O2- 3 b -0.25463(5) -0.48277(4) -0.55934(4) 1. 0 d
O2 O2- 3 b -0.14468(5) -0.32982(4) 0.04906(4) 1. 2 d
O3 O2- 3 b 0.12283(4) 0.31762(5) -0.07655(5) 1. 2 d

loop_
_atom_type_symbol
_atom_type_oxidation_number
Mg2+ 2.000
S4+ 4.000
O2- -2.000
